data_4085931
loop_
_publ_author_name
'Bellow, James A.'
'Yousif, Maryam'
'Cabelof, Alyssa C.'
'Lord, Richard L.'
'Groysman, Stanislav'

_publ_section_title
;
 Reactivity Modes of an Iron Bis(alkoxide) Complex with Aryl Azides:
 Catalytic Nitrene Coupling vs Formation of Iron(III) Imido Dimers
;
_journal_issue 12
_journal_name_full Organometallics
_journal_page_first 2917
_journal_paper_doi 10.1021/acs.organomet.5b00231
_journal_volume 34
_journal_year 2015
_chemical_formula_sum 'C24 H29 Fe0.5 N O'
_chemical_formula_weight 375.41
_chemical_name_systematic
; 
 ? 
;
_space_group_IT_number 15
_symmetry_cell_setting monoclinic
_symmetry_space_group_name_Hall '-C 2yc'
_symmetry_space_group_name_H-M 'C 1 2/c 1'
_atom_sites_solution_hydrogens geom
_atom_sites_solution_primary direct
_atom_sites_solution_secondary difmap
_audit_creation_method SHELXL-97
_cell_angle_alpha 90.00
_cell_angle_beta 110.977(4)
_cell_angle_gamma 90.00
_cell_formula_units_Z 8
_cell_length_a 23.3174(18)
_cell_length_b 9.2385(7)
_cell_length_c 21.1985(16)
_cell_measurement_temperature 100(2)
_cell_volume 4263.9(6)
_computing_structure_refinement 'SHELXL-97 (Sheldrick, 1997)'
_computing_structure_solution 'SHELXS-97 (Sheldrick, 1990)'
_diffrn_ambient_temperature 100(2)
_diffrn_measured_fraction_theta_full 0.968
_diffrn_measured_fraction_theta_max 0.968
_diffrn_measurement_device_type 'Bruker Apex2'
_diffrn_radiation_monochromator graphite
_diffrn_radiation_source 'fine-focus sealed tube'
_diffrn_radiation_type MoK\a
_diffrn_radiation_wavelength 0.71073
_diffrn_reflns_av_R_equivalents 0.0635
_diffrn_reflns_av_sigmaI/netI 0.0254
_diffrn_reflns_limit_h_max 27
_diffrn_reflns_limit_h_min -26
_diffrn_reflns_limit_k_max 10
_diffrn_reflns_limit_k_min -10
_diffrn_reflns_limit_l_max 25
_diffrn_reflns_limit_l_min -25
_diffrn_reflns_number 47471
_diffrn_reflns_theta_full 25.00
_diffrn_reflns_theta_max 25.00
_diffrn_reflns_theta_min 2.06
_exptl_absorpt_coefficient_mu 0.392
_exptl_absorpt_correction_T_max 0.9435
_exptl_absorpt_correction_T_min 0.9257
_exptl_absorpt_correction_type empirical
_exptl_absorpt_process_details SABABS
_exptl_crystal_colour green
_exptl_crystal_density_diffrn 1.170
_exptl_crystal_density_method 'not measured'
_exptl_crystal_description cubes
_exptl_crystal_F_000 1608
_exptl_crystal_size_max 0.20
_exptl_crystal_size_mid 0.15
_exptl_crystal_size_min 0.15
_refine_diff_density_max 1.414
_refine_diff_density_min -0.730
_refine_diff_density_rms 0.095
_refine_ls_extinction_method none
_refine_ls_goodness_of_fit_ref 1.129
_refine_ls_hydrogen_treatment mixed
_refine_ls_matrix_type full
_refine_ls_number_parameters 247
_refine_ls_number_reflns 3631
_refine_ls_number_restraints 226
_refine_ls_restrained_S_all 1.101
_refine_ls_R_factor_all 0.0899
_refine_ls_R_factor_gt 0.0806
_refine_ls_shift/su_max 0.000
_refine_ls_shift/su_mean 0.000
_refine_ls_structure_factor_coef Fsqd
_refine_ls_weighting_details 'calc w=1/[\s^2^(Fo^2^)+(0.0405P)^2^+44.3600P] where P=(Fo^2^+2Fc^2^)/3'
_refine_ls_weighting_scheme calc
_refine_ls_wR_factor_gt 0.1841
_refine_ls_wR_factor_ref 0.1899
_reflns_number_gt 3211
_reflns_number_total 3631
_reflns_threshold_expression >2sigma(I)
_cod_data_source_file om5b00231_si_002.cif
_cod_data_source_block sg594_0m_compound_4
_cod_depositor_comments 'Adding full bibliography for 4085929--4085933.cif.'
_cod_original_sg_symbol_H-M C2/c
_cod_original_formula_sum 'C24 H29 Fe0.50 N O'
_cod_database_code 4085931

loop_
_symmetry_equiv_pos_as_xyz
'x, y, z'
'-x, y, -z+1/2'
'x+1/2, y+1/2, z'
'-x+1/2, y+1/2, -z+1/2'
'-x, -y, -z'
'x, -y, z-1/2'
'-x+1/2, -y+1/2, -z'
'x+1/2, -y+1/2, z-1/2'

loop_
_atom_site_label
_atom_site_type_symbol
_atom_site_fract_x
_atom_site_fract_y
_atom_site_fract_z
_atom_site_U_iso_or_equiv
_atom_site_adp_type
_atom_site_occupancy
_atom_site_symmetry_multiplicity
_atom_site_calc_flag
_atom_site_refinement_flags
Fe1 Fe 0.0000 0.75958(9) 0.2500 0.0188(2) Uani 1 2 d SU
O1 O 0.07380(13) 0.6687(3) 0.26614(14) 0.0245(7) Uani 1 1 d U
N1 N -0.01150(16) 0.9811(4) 0.12730(17) 0.0231(8) Uani 1 1 d U
C1 C 0.1325(2) 0.6236(5) 0.3049(2) 0.0278(9) Uani 1 1 d U
C2 C 0.1611(2) 0.5594(6) 0.2522(2) 0.0377(11) Uani 1 1 d U
C3 C 0.1287(4) 0.4221(8) 0.2190(4) 0.085(2) Uani 1 1 d U
C4 C 0.1571(3) 0.6741(7) 0.1999(3) 0.0534(16) Uani 1 1 d U
H3 H 0.1817 0.7582 0.2220 0.080 Uiso 1 1 calc R
H1 H 0.1141 0.7034 0.1776 0.080 Uiso 1 1 calc R
H2 H 0.1728 0.6349 0.1663 0.080 Uiso 1 1 calc R
C5 C 0.2300(3) 0.5244(12) 0.2837(4) 0.107(3) Uani 1 1 d U
H5 H 0.2428 0.4705 0.2511 0.161 Uiso 1 1 calc R
H4 H 0.2378 0.4656 0.3244 0.161 Uiso 1 1 calc R
H6 H 0.2535 0.6147 0.2957 0.161 Uiso 1 1 calc R
C6 C 0.1250(2) 0.5158(6) 0.3611(2) 0.0355(11) Uani 1 1 d U
C7 C 0.0716(3) 0.4118(7) 0.3310(3) 0.0652(19) Uani 1 1 d U
H7 H 0.0795 0.3499 0.2974 0.098 Uiso 1 1 calc R
H8 H 0.0337 0.4669 0.3092 0.098 Uiso 1 1 calc R
H9 H 0.0671 0.3514 0.3669 0.098 Uiso 1 1 calc R
C8 C 0.1086(3) 0.6072(7) 0.4133(3) 0.0543(16) Uani 1 1 d U
H11 H 0.1420 0.6755 0.4352 0.082 Uiso 1 1 calc R
H10 H 0.1029 0.5432 0.4474 0.082 Uiso 1 1 calc R
H12 H 0.0706 0.6609 0.3903 0.082 Uiso 1 1 calc R
C9 C 0.1813(3) 0.4231(6) 0.4016(3) 0.0474(14) Uani 1 1 d U
H15 H 0.1951 0.3675 0.3704 0.071 Uiso 1 1 calc R
H14 H 0.1698 0.3564 0.4312 0.071 Uiso 1 1 calc R
H13 H 0.2145 0.4864 0.4292 0.071 Uiso 1 1 calc R
C10 C 0.1717(2) 0.7590(6) 0.3383(2) 0.0371(11) Uani 1 1 d U
C11 C 0.2294(3) 0.7549(10) 0.3894(3) 0.073(2) Uani 1 1 d U
H20 H 0.2474 0.6645 0.4072 0.088 Uiso 1 1 calc R
C12 C 0.2616(3) 0.8866(13) 0.4152(3) 0.093(3) Uani 1 1 d U
H19 H 0.3004 0.8825 0.4508 0.111 Uiso 1 1 calc R
C13 C 0.2386(4) 1.0129(11) 0.3906(4) 0.086(2) Uani 1 1 d U
H18 H 0.2608 1.0990 0.4082 0.103 Uiso 1 1 calc R
C14 C 0.1828(3) 1.0203(8) 0.3398(3) 0.0623(17) Uani 1 1 d U
H16 H 0.1663 1.1116 0.3214 0.075 Uiso 1 1 calc R
C15 C 0.1500(2) 0.8953(6) 0.3148(3) 0.0399(12) Uani 1 1 d U
H17 H 0.1109 0.9033 0.2800 0.048 Uiso 1 1 calc R
C16 C -0.00769(19) 0.9048(5) 0.1721(2) 0.0227(9) Uani 1 1 d U
C17 C -0.0132(2) 1.0823(5) 0.0768(2) 0.0237(9) Uani 1 1 d U
C18 C -0.0692(2) 1.1148(5) 0.0267(2) 0.0266(9) Uani 1 1 d U
C19 C -0.1275(2) 1.0384(6) 0.0222(2) 0.0396(12) Uani 1 1 d U
H22 H -0.1242 0.9355 0.0127 0.059 Uiso 1 1 calc R
H21 H -0.1622 1.0812 -0.0142 0.059 Uiso 1 1 calc R
H23 H -0.1341 1.0486 0.0651 0.059 Uiso 1 1 calc R
C20 C -0.0685(2) 1.2198(5) -0.0194(2) 0.0322(10) Uani 1 1 d U
H24 H -0.1058 1.2455 -0.0544 0.039 Uiso 1 1 calc R
C21 C -0.0146(2) 1.2885(5) -0.0157(2) 0.0357(11) Uani 1 1 d U
H25 H -0.0155 1.3618 -0.0474 0.043 Uiso 1 1 calc R
C22 C 0.0404(2) 1.2506(5) 0.0341(2) 0.0353(11) Uani 1 1 d U
H29 H 0.0772 1.2972 0.0358 0.042 Uiso 1 1 calc R
C23 C 0.0425(2) 1.1451(5) 0.0819(2) 0.0275(9) Uani 1 1 d U
C24 C 0.1015(2) 1.1003(6) 0.1355(2) 0.0369(11) Uani 1 1 d U
H28 H 0.1356 1.1548 0.1302 0.055 Uiso 1 1 calc R
H27 H 0.1081 0.9965 0.1313 0.055 Uiso 1 1 calc R
H26 H 0.0995 1.1201 0.1801 0.055 Uiso 1 1 calc R

loop_
_atom_site_aniso_label
_atom_site_aniso_U_11
_atom_site_aniso_U_22
_atom_site_aniso_U_33
_atom_site_aniso_U_23
_atom_site_aniso_U_13
_atom_site_aniso_U_12
Fe1 0.0143(4) 0.0248(5) 0.0159(4) 0.000 0.0037(3) 0.000
O1 0.0158(15) 0.0348(17) 0.0189(14) -0.0008(12) 0.0015(12) 0.0038(12)
N1 0.0208(19) 0.030(2) 0.0184(17) -0.0027(14) 0.0069(15) 0.0009(15)
C1 0.019(2) 0.040(2) 0.020(2) -0.0025(18) 0.0015(17) 0.0091(18)
C2 0.033(3) 0.049(3) 0.032(2) -0.003(2) 0.012(2) 0.016(2)
C3 0.143(7) 0.061(4) 0.067(4) -0.031(4) 0.056(5) -0.005(4)
C4 0.080(4) 0.059(4) 0.036(3) 0.000(3) 0.039(3) 0.020(3)
C5 0.066(4) 0.208(10) 0.056(4) 0.024(5) 0.032(4) 0.089(5)
C6 0.030(3) 0.047(3) 0.025(2) 0.005(2) 0.004(2) 0.015(2)
C7 0.061(4) 0.064(4) 0.050(3) 0.031(3) -0.006(3) -0.016(3)
C8 0.065(4) 0.067(4) 0.043(3) 0.022(3) 0.034(3) 0.035(3)
C9 0.051(3) 0.053(3) 0.029(3) -0.002(2) 0.004(2) 0.027(3)
C10 0.021(2) 0.070(3) 0.021(2) -0.015(2) 0.0085(19) -0.011(2)
C11 0.036(3) 0.129(6) 0.039(3) 0.000(4) -0.005(3) -0.015(4)
C12 0.044(4) 0.194(8) 0.028(3) -0.020(4) -0.003(3) -0.057(5)
C13 0.080(5) 0.147(6) 0.047(4) -0.048(4) 0.042(4) -0.072(5)
C14 0.061(4) 0.080(4) 0.064(4) -0.034(3) 0.046(3) -0.040(3)
C15 0.031(3) 0.051(3) 0.046(3) -0.021(2) 0.024(2) -0.012(2)
C16 0.018(2) 0.032(2) 0.019(2) -0.0003(17) 0.0066(17) 0.0031(17)
C17 0.031(2) 0.027(2) 0.0149(18) -0.0016(16) 0.0105(17) -0.0027(18)
C18 0.030(2) 0.035(2) 0.0160(19) 0.0003(17) 0.0095(18) 0.0007(19)
C19 0.024(2) 0.066(4) 0.028(2) 0.011(2) 0.008(2) 0.002(2)
C20 0.037(3) 0.040(3) 0.018(2) 0.0020(18) 0.007(2) 0.008(2)
C21 0.052(3) 0.032(3) 0.026(2) 0.0067(19) 0.017(2) -0.002(2)
C22 0.040(3) 0.035(3) 0.030(2) 0.001(2) 0.012(2) -0.014(2)
C23 0.032(2) 0.032(2) 0.017(2) -0.0022(17) 0.0065(18) -0.0038(19)
C24 0.028(3) 0.046(3) 0.029(2) 0.003(2) 0.002(2) -0.012(2)

loop_
_atom_type_symbol
_atom_type_description
_atom_type_scat_dispersion_real
_atom_type_scat_dispersion_imag
_atom_type_scat_source
C C 0.0033 0.0016 'International Tables Vol C Tables 4.2.6.8 and 6.1.1.4'
H H 0.0000 0.0000 'International Tables Vol C Tables 4.2.6.8 and 6.1.1.4'
N N 0.0061 0.0033 'International Tables Vol C Tables 4.2.6.8 and 6.1.1.4'
O O 0.0106 0.0060 'International Tables Vol C Tables 4.2.6.8 and 6.1.1.4'
Fe Fe 0.3463 0.8444 'International Tables Vol C Tables 4.2.6.8 and 6.1.1.4'

loop_
_geom_angle_atom_site_label_1
_geom_angle_atom_site_label_2
_geom_angle_atom_site_label_3
_geom_angle
_geom_angle_site_symmetry_1
_geom_angle_site_symmetry_3
O1 Fe1 O1 125.50(19) 2 .
O1 Fe1 C16 104.55(14) 2 2
O1 Fe1 C16 109.76(15) . 2
O1 Fe1 C16 109.76(14) 2 .
O1 Fe1 C16 104.55(14) . .
C16 Fe1 C16 99.9(2) 2 .
C1 O1 Fe1 155.7(3) . .
C16 N1 C17 175.2(4) . .
O1 C1 C10 108.8(4) . .
O1 C1 C2 105.5(3) . .
C10 C1 C2 106.9(4) . .
O1 C1 C6 106.1(3) . .
C10 C1 C6 111.1(4) . .
C2 C1 C6 118.0(4) . .
C4 C2 C3 110.9(5) . .
C4 C2 C5 104.3(5) . .
C3 C2 C5 107.2(6) . .
C4 C2 C1 108.6(4) . .
C3 C2 C1 111.7(5) . .
C5 C2 C1 113.9(4) . .
C2 C4 H3 109.5 . .
C2 C4 H1 109.5 . .
H3 C4 H1 109.5 . .
C2 C4 H2 109.5 . .
H3 C4 H2 109.5 . .
H1 C4 H2 109.5 . .
C2 C5 H5 109.5 . .
C2 C5 H4 109.5 . .
H5 C5 H4 109.5 . .
C2 C5 H6 109.5 . .
H5 C5 H6 109.5 . .
H4 C5 H6 109.5 . .
C7 C6 C9 106.7(5) . .
C7 C6 C8 105.7(5) . .
C9 C6 C8 106.4(4) . .
C7 C6 C1 111.7(4) . .
C9 C6 C1 117.4(4) . .
C8 C6 C1 108.2(4) . .
C6 C7 H7 109.5 . .
C6 C7 H8 109.5 . .
H7 C7 H8 109.5 . .
C6 C7 H9 109.5 . .
H7 C7 H9 109.5 . .
H8 C7 H9 109.5 . .
C6 C8 H11 109.5 . .
C6 C8 H10 109.5 . .
H11 C8 H10 109.5 . .
C6 C8 H12 109.5 . .
H11 C8 H12 109.5 . .
H10 C8 H12 109.5 . .
C6 C9 H15 109.5 . .
C6 C9 H14 109.5 . .
H15 C9 H14 109.5 . .
C6 C9 H13 109.5 . .
H15 C9 H13 109.5 . .
H14 C9 H13 109.5 . .
C15 C10 C11 115.6(6) . .
C15 C10 C1 119.1(4) . .
C11 C10 C1 125.2(6) . .
C10 C11 C12 120.1(8) . .
C10 C11 H20 119.9 . .
C12 C11 H20 119.9 . .
C13 C12 C11 121.4(7) . .
C13 C12 H19 119.3 . .
C11 C12 H19 119.3 . .
C12 C13 C14 119.8(7) . .
C12 C13 H18 120.1 . .
C14 C13 H18 120.1 . .
C13 C14 C15 120.1(8) . .
C13 C14 H16 120.0 . .
C15 C14 H16 120.0 . .
C14 C15 C10 122.9(6) . .
C14 C15 H17 118.5 . .
C10 C15 H17 118.5 . .
N1 C16 Fe1 177.3(4) . .
C18 C17 C23 124.4(4) . .
C18 C17 N1 119.2(4) . .
C23 C17 N1 116.5(4) . .
C20 C18 C17 116.6(4) . .
C20 C18 C19 121.6(4) . .
C17 C18 C19 121.8(4) . .
C18 C19 H22 109.5 . .
C18 C19 H21 109.5 . .
H22 C19 H21 109.5 . .
C18 C19 H23 109.5 . .
H22 C19 H23 109.5 . .
H21 C19 H23 109.5 . .
C18 C20 C21 121.5(4) . .
C18 C20 H24 119.3 . .
C21 C20 H24 119.3 . .
C22 C21 C20 120.2(4) . .
C22 C21 H25 119.9 . .
C20 C21 H25 119.9 . .
C21 C22 C23 120.9(4) . .
C21 C22 H29 119.5 . .
C23 C22 H29 119.5 . .
C17 C23 C22 116.5(4) . .
C17 C23 C24 121.5(4) . .
C22 C23 C24 122.0(4) . .
C23 C24 H28 109.5 . .
C23 C24 H27 109.5 . .
H28 C24 H27 109.5 . .
C23 C24 H26 109.5 . .
H28 C24 H26 109.5 . .
H27 C24 H26 109.5 . .

loop_
_geom_bond_atom_site_label_1
_geom_bond_atom_site_label_2
_geom_bond_distance
_geom_bond_site_symmetry_2
Fe1 O1 1.833(3) 2
Fe1 O1 1.833(3) .
Fe1 C16 2.085(4) 2
Fe1 C16 2.085(4) .
O1 C1 1.385(5) .
N1 C16 1.160(5) .
N1 C17 1.411(5) .
C1 C10 1.562(7) .
C1 C2 1.605(6) .
C1 C6 1.610(7) .
C2 C4 1.512(7) .
C2 C3 1.515(9) .
C2 C5 1.538(8) .
C4 H3 0.9800 .
C4 H1 0.9800 .
C4 H2 0.9800 .
C5 H5 0.9800 .
C5 H4 0.9800 .
C5 H6 0.9800 .
C6 C7 1.521(8) .
C6 C9 1.545(7) .
C6 C8 1.545(7) .
C7 H7 0.9800 .
C7 H8 0.9800 .
C7 H9 0.9800 .
C8 H11 0.9800 .
C8 H10 0.9800 .
C8 H12 0.9800 .
C9 H15 0.9800 .
C9 H14 0.9800 .
C9 H13 0.9800 .
C10 C15 1.381(8) .
C10 C11 1.393(8) .
C11 C12 1.432(12) .
C11 H20 0.9500 .
C12 C13 1.311(13) .
C12 H19 0.9500 .
C13 C14 1.363(11) .
C13 H18 0.9500 .
C14 C15 1.381(8) .
C14 H16 0.9500 .
C15 H17 0.9500 .
C17 C18 1.389(6) .
C17 C23 1.393(6) .
C18 C20 1.381(6) .
C18 C19 1.505(6) .
C19 H22 0.9800 .
C19 H21 0.9800 .
C19 H23 0.9800 .
C20 C21 1.384(7) .
C20 H24 0.9500 .
C21 C22 1.384(7) .
C21 H25 0.9500 .
C22 C23 1.393(6) .
C22 H29 0.9500 .
C23 C24 1.495(7) .
C24 H28 0.9800 .
C24 H27 0.9800 .
C24 H26 0.9800 .

loop_
_geom_torsion_atom_site_label_1
_geom_torsion_atom_site_label_2
_geom_torsion_atom_site_label_3
_geom_torsion_atom_site_label_4
_geom_torsion
_geom_torsion_site_symmetry_1
O1 Fe1 O1 C1 -108.5(7) 2
C16 Fe1 O1 C1 17.2(7) 2
C16 Fe1 O1 C1 123.6(7) .
Fe1 O1 C1 C10 -56.1(8) .
Fe1 O1 C1 C2 -170.5(6) .
Fe1 O1 C1 C6 63.6(8) .
O1 C1 C2 C4 55.3(5) .
C10 C1 C2 C4 -60.4(5) .
C6 C1 C2 C4 173.6(4) .
O1 C1 C2 C3 -67.3(6) .
C10 C1 C2 C3 177.0(5) .
C6 C1 C2 C3 51.0(6) .
O1 C1 C2 C5 171.0(6) .
C10 C1 C2 C5 55.4(7) .
C6 C1 C2 C5 -70.6(7) .
O1 C1 C6 C7 43.3(5) .
C10 C1 C6 C7 161.4(5) .
C2 C1 C6 C7 -74.6(6) .
O1 C1 C6 C9 167.1(4) .
C10 C1 C6 C9 -74.8(5) .
C2 C1 C6 C9 49.1(6) .
O1 C1 C6 C8 -72.6(5) .
C10 C1 C6 C8 45.5(5) .
C2 C1 C6 C8 169.4(4) .
O1 C1 C10 C15 -14.2(5) .
C2 C1 C10 C15 99.2(5) .
C6 C1 C10 C15 -130.8(4) .
O1 C1 C10 C11 168.5(5) .
C2 C1 C10 C11 -78.0(6) .
C6 C1 C10 C11 52.0(6) .
C15 C10 C11 C12 1.3(8) .
C1 C10 C11 C12 178.6(5) .
C10 C11 C12 C13 -1.6(11) .
C11 C12 C13 C14 0.4(12) .
C12 C13 C14 C15 1.0(10) .
C13 C14 C15 C10 -1.2(8) .
C11 C10 C15 C14 0.0(7) .
C1 C10 C15 C14 -177.5(4) .
C17 N1 C16 Fe1 -137(7) .
O1 Fe1 C16 N1 -85(8) 2
O1 Fe1 C16 N1 52(8) .
C16 Fe1 C16 N1 166(8) 2
C16 N1 C17 C18 -131(5) .
C16 N1 C17 C23 48(5) .
C23 C17 C18 C20 -2.0(6) .
N1 C17 C18 C20 176.9(4) .
C23 C17 C18 C19 177.2(4) .
N1 C17 C18 C19 -3.8(6) .
C17 C18 C20 C21 0.2(6) .
C19 C18 C20 C21 -179.1(4) .
C18 C20 C21 C22 1.3(7) .
C20 C21 C22 C23 -1.1(7) .
C18 C17 C23 C22 2.2(6) .
N1 C17 C23 C22 -176.8(4) .
C18 C17 C23 C24 -177.3(4) .
N1 C17 C23 C24 3.7(6) .
C21 C22 C23 C17 -0.6(7) .
C21 C22 C23 C24 178.9(5) .
